data_2237781
loop_
_publ_author_name
'Kannan, Piskala Subburaman'
'Yuvaraj, PanneerSelvam'
'Manivannan, Karthikeyan'
'Reddy, Boreddy S. R.'
'SubbiahPandi, A.'

_publ_section_title
;
 Methyl
 2-(5-chloro-1-methyl-2-oxo-2,3-dihydro-1<i>H</i>-indol-3-ylidene)acetate
;
_journal_coeditor_code BX2438
_journal_issue 6
_journal_name_full 'Acta Crystallographica Section E'
_journal_page_first o856
_journal_paper_doi 10.1107/S1600536813011768
_journal_volume 69
_journal_year 2013
_chemical_formula_iupac 'C12 H10 Cl N O3'
_chemical_formula_moiety 'C12 H10 Cl N O3'
_chemical_formula_sum 'C12 H10 Cl N O3'
_chemical_formula_weight 251.66
_chemical_name_systematic
;
Methyl 2-(5-chloro-1-methyl-2-oxo-2,3-dihydro-1<i>H</i>-indol-3-ylidene)acetate
;
_space_group_IT_number 14
_symmetry_cell_setting monoclinic
_symmetry_space_group_name_Hall '-P 2ybc'
_symmetry_space_group_name_H-M 'P 1 21/c 1'
_atom_sites_solution_hydrogens geom
_atom_sites_solution_primary direct
_atom_sites_solution_secondary difmap
_audit_creation_method SHELXL-97
_cell_angle_alpha 90.00
_cell_angle_beta 107.228(4)
_cell_angle_gamma 90.00
_cell_formula_units_Z 4
_cell_length_a 8.4709(7)
_cell_length_b 17.1658(13)
_cell_length_c 7.9481(6)
_cell_measurement_reflns_used 2857
_cell_measurement_temperature 293(2)
_cell_measurement_theta_max 28.57
_cell_measurement_theta_min 2.37
_cell_volume 1103.88(15)
_computing_cell_refinement 'SAINT (Bruker, 2008)'
_computing_data_collection 'APEX2 (Bruker, 2008)'
_computing_data_reduction 'SAINT (Bruker, 2008)'
_computing_molecular_graphics 'ORTEP-3 for Windows (Farrugia, 2012)'
_computing_publication_material 'SHELXL97 (Sheldrick, 2008) and PLATON (Spek, 2009)'
_computing_structure_refinement 'SHELXL97 (Sheldrick, 2008)'
_computing_structure_solution 'SHELXS97 (Sheldrick, 2008)'
_diffrn_ambient_temperature 293(2)
_diffrn_measured_fraction_theta_full 0.997
_diffrn_measured_fraction_theta_max 0.997
_diffrn_measurement_device_type 'Bruker SMART APEXII area-detector'
_diffrn_measurement_method '\w and \f scans'
_diffrn_radiation_monochromator graphite
_diffrn_radiation_source 'fine-focus sealed tube'
_diffrn_radiation_type MoK\a
_diffrn_radiation_wavelength 0.71073
_diffrn_reflns_av_R_equivalents 0.0306
_diffrn_reflns_av_sigmaI/netI 0.0226
_diffrn_reflns_limit_h_max 11
_diffrn_reflns_limit_h_min -11
_diffrn_reflns_limit_k_max 23
_diffrn_reflns_limit_k_min -23
_diffrn_reflns_limit_l_max 10
_diffrn_reflns_limit_l_min -10
_diffrn_reflns_number 10447
_diffrn_reflns_theta_full 28.57
_diffrn_reflns_theta_max 28.57
_diffrn_reflns_theta_min 2.37
_exptl_absorpt_coefficient_mu 0.340
_exptl_absorpt_correction_T_max 0.934
_exptl_absorpt_correction_T_min 0.903
_exptl_absorpt_correction_type multi-scan
_exptl_absorpt_process_details '(<i>SADABS</i>; Bruker, 2008)'
_exptl_crystal_colour Colourless
_exptl_crystal_density_diffrn 1.514
_exptl_crystal_density_method 'not measured'
_exptl_crystal_description Block
_exptl_crystal_F_000 520
_exptl_crystal_size_max 0.30
_exptl_crystal_size_mid 0.25
_exptl_crystal_size_min 0.20
_refine_diff_density_max 0.344
_refine_diff_density_min -0.214
_refine_ls_extinction_coef 0.008(3)
_refine_ls_extinction_expression Fc^*^=kFc[1+0.001xFc^2^\l^3^/sin(2\q)]^-1/4^
_refine_ls_extinction_method 'SHELXL97 (Sheldrick, 2008)'
_refine_ls_goodness_of_fit_ref 1.127
_refine_ls_hydrogen_treatment constr
_refine_ls_matrix_type full
_refine_ls_number_parameters 157
_refine_ls_number_reflns 2815
_refine_ls_number_restraints 0
_refine_ls_restrained_S_all 1.127
_refine_ls_R_factor_all 0.0441
_refine_ls_R_factor_gt 0.0376
_refine_ls_shift/su_max 0.000
_refine_ls_shift/su_mean 0.000
_refine_ls_structure_factor_coef Fsqd
_refine_ls_weighting_details 'calc w=1/[\s^2^(Fo^2^)+(0.1000P)^2^+0.0000P] where P=(Fo^2^+2Fc^2^)/3'
_refine_ls_weighting_scheme calc
_refine_ls_wR_factor_gt 0.1296
_refine_ls_wR_factor_ref 0.1384
_reflns_number_gt 2410
_reflns_number_total 2815
_reflns_threshold_expression I>2sigma(I)
_cod_data_source_file bx2438.cif
_cod_data_source_block I
_cod_original_sg_symbol_H-M 'P 21/c'
_cod_database_code 2237781
_cod_database_fobs_code 2237781

loop_
_symmetry_equiv_pos_as_xyz
'x, y, z'
'-x, y+1/2, -z+1/2'
'-x, -y, -z'
'x, -y-1/2, z-1/2'

loop_
_atom_site_type_symbol
_atom_site_label
_atom_site_fract_x
_atom_site_fract_y
_atom_site_fract_z
_atom_site_U_iso_or_equiv
_atom_site_adp_type
_atom_site_calc_flag
_atom_site_refinement_flags
_atom_site_occupancy
_atom_site_symmetry_multiplicity
C C1 0.18640(15) 0.52152(8) 0.41988(16) 0.0337(3) Uani d . 1 1
C C2 0.22645(18) 0.44379(9) 0.44263(18) 0.0400(3) Uani d . 1 1
H H2 0.3224 0.4283 0.5281 0.048 Uiso calc R 1 1
C C3 0.12324(18) 0.38846(8) 0.33765(19) 0.0396(3) Uani d . 1 1
H H3 0.1487 0.3357 0.3514 0.047 Uiso calc R 1 1
C C4 -0.01720(16) 0.41357(7) 0.21330(17) 0.0321(3) Uani d . 1 1
C C5 -0.05973(15) 0.49301(7) 0.18943(15) 0.0287(3) Uani d . 1 1
C C6 0.04383(15) 0.54819(7) 0.29523(15) 0.0317(3) Uani d . 1 1
H H6 0.0187 0.6010 0.2831 0.038 Uiso calc R 1 1
C C7 -0.21570(16) 0.49743(7) 0.04971(15) 0.0306(3) Uani d . 1 1
C C8 -0.25984(18) 0.41402(7) -0.00755(18) 0.0344(3) Uani d . 1 1
C C9 -0.1339(2) 0.28462(9) 0.0829(2) 0.0509(4) Uani d . 1 1
H H9A -0.2332 0.2668 -0.0022 0.076 Uiso calc R 1 1
H H9B -0.1267 0.2625 0.1960 0.076 Uiso calc R 1 1
H H9C -0.0398 0.2687 0.0476 0.076 Uiso calc R 1 1
C C10 -0.31915(15) 0.55312(8) -0.03603(16) 0.0349(3) Uani d . 1 1
H H10 -0.4126 0.5363 -0.1232 0.042 Uiso calc R 1 1
C C11 -0.30207(15) 0.63753(7) -0.00835(16) 0.0341(3) Uani d . 1 1
C C12 -0.4227(2) 0.75770(8) -0.1167(2) 0.0499(4) Uani d . 1 1
H H12A -0.4311 0.7724 -0.0031 0.075 Uiso calc R 1 1
H H12B -0.5155 0.7782 -0.2068 0.075 Uiso calc R 1 1
H H12C -0.3222 0.7783 -0.1314 0.075 Uiso calc R 1 1
N N1 -0.13690(14) 0.36835(6) 0.09414(14) 0.0370(3) Uani d . 1 1
O O1 -0.38178(14) 0.39168(7) -0.12194(15) 0.0484(3) Uani d . 1 1
O O2 -0.19597(13) 0.67151(6) 0.10265(16) 0.0503(3) Uani d . 1 1
O O3 -0.42172(12) 0.67452(6) -0.12966(13) 0.0426(3) Uani d . 1 1
Cl Cl1 0.31706(4) 0.58922(2) 0.55565(4) 0.04557(17) Uani d . 1 1

loop_
_atom_site_aniso_label
_atom_site_aniso_U_11
_atom_site_aniso_U_22
_atom_site_aniso_U_33
_atom_site_aniso_U_12
_atom_site_aniso_U_13
_atom_site_aniso_U_23
C1 0.0283(6) 0.0363(7) 0.0319(6) -0.0017(5) 0.0015(5) 0.0008(4)
C2 0.0347(7) 0.0386(7) 0.0406(6) 0.0058(6) 0.0016(5) 0.0059(5)
C3 0.0409(7) 0.0302(6) 0.0437(7) 0.0054(5) 0.0065(6) 0.0047(5)
C4 0.0331(7) 0.0284(6) 0.0340(6) -0.0013(4) 0.0084(5) -0.0007(4)
C5 0.0277(6) 0.0265(6) 0.0306(5) 0.0001(4) 0.0065(4) -0.0003(4)
C6 0.0285(6) 0.0303(6) 0.0324(6) -0.0003(5) 0.0031(4) -0.0001(4)
C7 0.0289(6) 0.0299(6) 0.0307(6) -0.0030(4) 0.0052(4) -0.0027(4)
C8 0.0372(7) 0.0298(6) 0.0346(6) -0.0055(5) 0.0084(5) -0.0045(4)
C9 0.0618(10) 0.0273(7) 0.0595(9) -0.0019(6) 0.0116(7) -0.0034(6)
C10 0.0298(6) 0.0344(7) 0.0346(6) -0.0026(5) 0.0003(5) -0.0025(5)
C11 0.0298(6) 0.0345(7) 0.0332(6) 0.0040(5) 0.0021(4) 0.0012(5)
C12 0.0546(9) 0.0351(8) 0.0501(8) 0.0081(6) 0.0003(7) 0.0075(6)
N1 0.0406(6) 0.0272(6) 0.0399(6) -0.0034(4) 0.0068(5) -0.0045(4)
O1 0.0443(6) 0.0404(5) 0.0503(6) -0.0094(4) -0.0018(5) -0.0099(4)
O2 0.0423(6) 0.0347(5) 0.0547(6) 0.0022(4) -0.0151(4) -0.0065(4)
O3 0.0408(6) 0.0336(5) 0.0406(5) 0.0029(4) -0.0074(4) 0.0021(4)
Cl1 0.0370(2) 0.0450(3) 0.0434(2) -0.00716(13) -0.00546(16) -0.00314(13)

loop_
_atom_type_symbol
_atom_type_description
_atom_type_scat_dispersion_real
_atom_type_scat_dispersion_imag
_atom_type_scat_source
C C 0.0033 0.0016 'International Tables Vol C Tables 4.2.6.8 and 6.1.1.4'
H H 0.0000 0.0000 'International Tables Vol C Tables 4.2.6.8 and 6.1.1.4'
N N 0.0061 0.0033 'International Tables Vol C Tables 4.2.6.8 and 6.1.1.4'
O O 0.0106 0.0060 'International Tables Vol C Tables 4.2.6.8 and 6.1.1.4'
Cl Cl 0.1484 0.1585 'International Tables Vol C Tables 4.2.6.8 and 6.1.1.4'

loop_
_geom_angle_atom_site_label_1
_geom_angle_atom_site_label_2
_geom_angle_atom_site_label_3
_geom_angle
C2 C1 C6 122.71(12)
C2 C1 Cl1 118.64(10)
C6 C1 Cl1 118.64(10)
C1 C2 C3 119.83(13)
C1 C2 H2 120.1
C3 C2 H2 120.1
C4 C3 C2 118.36(12)
C4 C3 H3 120.8
C2 C3 H3 120.8
C3 C4 N1 127.82(11)
C3 C4 C5 122.27(12)
N1 C4 C5 109.92(11)
C6 C5 C4 119.15(11)
C6 C5 C7 133.90(11)
C4 C5 C7 106.94(11)
C5 C6 C1 117.68(11)
C5 C6 H6 121.2
C1 C6 H6 121.2
C10 C7 C5 137.34(12)
C10 C7 C8 117.12(12)
C5 C7 C8 105.52(11)
O1 C8 N1 126.31(12)
O1 C8 C7 126.92(13)
N1 C8 C7 106.77(11)
N1 C9 H9A 109.5
N1 C9 H9B 109.5
H9A C9 H9B 109.5
N1 C9 H9C 109.5
H9A C9 H9C 109.5
H9B C9 H9C 109.5
C7 C10 C11 127.50(11)
C7 C10 H10 116.3
C11 C10 H10 116.3
O2 C11 O3 122.67(12)
O2 C11 C10 127.33(11)
O3 C11 C10 109.98(11)
O3 C12 H12A 109.5
O3 C12 H12B 109.5
H12A C12 H12B 109.5
O3 C12 H12C 109.5
H12A C12 H12C 109.5
H12B C12 H12C 109.5
C8 N1 C4 110.84(10)
C8 N1 C9 124.20(12)
C4 N1 C9 124.94(12)
C11 O3 C12 116.21(11)

loop_
_geom_bond_atom_site_label_1
_geom_bond_atom_site_label_2
_geom_bond_distance
C1 C2 1.3753(19)
C1 C6 1.3932(16)
C1 Cl1 1.7415(13)
C2 C3 1.389(2)
C2 H2 0.9300
C3 C4 1.3717(18)
C3 H3 0.9300
C4 N1 1.3995(16)
C4 C5 1.4089(17)
C5 C6 1.3917(16)
C5 C7 1.4545(17)
C6 H6 0.9300
C7 C10 1.3389(19)
C7 C8 1.5153(17)
C8 O1 1.2183(18)
C8 N1 1.3615(18)
C9 N1 1.4408(18)
C9 H9A 0.9600
C9 H9B 0.9600
C9 H9C 0.9600
C10 C11 1.4661(19)
C10 H10 0.9300
C11 O2 1.2070(16)
C11 O3 1.3346(15)
C12 O3 1.4320(16)
C12 H12A 0.9600
C12 H12B 0.9600
C12 H12C 0.9600

loop_
_geom_hbond_atom_site_label_D
_geom_hbond_atom_site_label_H
_geom_hbond_atom_site_label_A
_geom_hbond_distance_DH
_geom_hbond_distance_HA
_geom_hbond_distance_DA
_geom_hbond_angle_DHA
C6 H6 O2 0.93 2.30 3.0181(17) 134

loop_
_geom_torsion_atom_site_label_1
_geom_torsion_atom_site_label_2
_geom_torsion_atom_site_label_3
_geom_torsion_atom_site_label_4
_geom_torsion
C6 C1 C2 C3 0.6(2)
Cl1 C1 C2 C3 179.16(10)
C1 C2 C3 C4 -0.1(2)
C2 C3 C4 N1 179.68(12)
C2 C3 C4 C5 -0.2(2)
C3 C4 C5 C6 0.01(19)
N1 C4 C5 C6 -179.87(10)
C3 C4 C5 C7 -179.19(12)
N1 C4 C5 C7 0.93(13)
C4 C5 C6 C1 0.42(17)
C7 C5 C6 C1 179.36(11)
C2 C1 C6 C5 -0.71(19)
Cl1 C1 C6 C5 -179.32(9)
C6 C5 C7 C10 2.1(2)
C4 C5 C7 C10 -178.84(15)
C6 C5 C7 C8 -179.66(13)
C4 C5 C7 C8 -0.63(12)
C10 C7 C8 O1 -1.5(2)
C5 C7 C8 O1 179.90(14)
C10 C7 C8 N1 178.76(11)
C5 C7 C8 N1 0.12(13)
C5 C7 C10 C11 -0.4(2)
C8 C7 C10 C11 -178.48(12)
C7 C10 C11 O2 -4.1(2)
C7 C10 C11 O3 174.29(13)
O1 C8 N1 C4 -179.33(13)
C7 C8 N1 C4 0.45(14)
O1 C8 N1 C9 -0.9(2)
C7 C8 N1 C9 178.84(12)
C3 C4 N1 C8 179.24(13)
C5 C4 N1 C8 -0.88(14)
C3 C4 N1 C9 0.9(2)
C5 C4 N1 C9 -179.26(13)
O2 C11 O3 C12 -2.8(2)
C10 C11 O3 C12 178.73(12)
